data_7132249
loop_
_publ_author_name
'Wang, Ping'
'Tong, Yu-Qiao'
'Yin, Shi Qing'
'Gu, Qian Jun'
'Huang, Bo'
'Zhu, Ai-Xin'

_publ_section_title
;
 Exceptional structural phase transition near room temperature in an
 organic-inorganic hybrid ferroelectric
;
_journal_name_full 'Chemical Communications'
_journal_paper_doi 10.1039/D3CC04186G
_journal_year 2023
_chemical_formula_moiety 'Hg I4, 2(C8 H12 N)'
_chemical_formula_sum 'C16 H24 Hg I4 N2'
_chemical_formula_weight 952.56
_space_group_crystal_system monoclinic
_space_group_IT_number 14
_space_group_name_Hall '-P 2ybc'
_space_group_name_H-M_alt 'P 1 21/c 1'
_atom_sites_solution_hydrogens geom
_atom_sites_solution_primary iterative
_audit_creation_date 2023-05-05
_audit_creation_method
;
Olex2 1.2
(compiled 2018.05.29 svn.r3508 for OlexSys, GUI svn.r5506)
;
_audit_update_record
;
2023-09-20 deposited with the CCDC.	2023-10-24 downloaded from the CCDC.
;
_cell_angle_alpha 90
_cell_angle_beta 98.605(3)
_cell_angle_gamma 90
_cell_formula_units_Z 4
_cell_length_a 10.8622(9)
_cell_length_b 8.4041(7)
_cell_length_c 27.147(2)
_cell_measurement_reflns_used 4933
_cell_measurement_temperature 330(2)
_cell_measurement_theta_max 25.92
_cell_measurement_theta_min 2.24
_cell_volume 2450.3(3)
_computing_cell_refinement 'SAINT V8.40B (?, 2016)'
_computing_data_reduction 'SAINT V8.40B (?, 2016)'
_computing_molecular_graphics 'Olex2 (Dolomanov et al., 2009)'
_computing_publication_material 'Olex2 (Dolomanov et al., 2009)'
_computing_structure_refinement 'ShelXL (Sheldrick, 2015)'
_computing_structure_solution 'olex2.solve (Bourhis et al., 2015)'
_diffrn_ambient_temperature 330.4
_diffrn_measured_fraction_theta_full 0.992
_diffrn_measured_fraction_theta_max 0.994
_diffrn_measurement_device_type 'CCD area detector'
_diffrn_measurement_method 'phi and omega scans'
_diffrn_radiation_type MoK\a
_diffrn_radiation_wavelength 0.71073
_diffrn_reflns_av_R_equivalents 0.0369
_diffrn_reflns_av_unetI/netI 0.0326
_diffrn_reflns_Laue_measured_fraction_full 0.992
_diffrn_reflns_Laue_measured_fraction_max 0.994
_diffrn_reflns_limit_h_max 13
_diffrn_reflns_limit_h_min -11
_diffrn_reflns_limit_k_max 10
_diffrn_reflns_limit_k_min -10
_diffrn_reflns_limit_l_max 34
_diffrn_reflns_limit_l_min -34
_diffrn_reflns_number 21645
_diffrn_reflns_point_group_measured_fraction_full 0.992
_diffrn_reflns_point_group_measured_fraction_max 0.994
_diffrn_reflns_theta_full 25.242
_diffrn_reflns_theta_max 27.000
_diffrn_reflns_theta_min 1.896
_exptl_absorpt_coefficient_mu 11.323
_exptl_absorpt_correction_T_max 0.104
_exptl_absorpt_correction_T_min 0.083
_exptl_absorpt_correction_type multi-scan
_exptl_absorpt_process_details ABSCOR
_exptl_crystal_colour light
_exptl_crystal_density_diffrn 2.582
_exptl_crystal_density_method 'not measured'
_exptl_crystal_description block
_exptl_crystal_F_000 1704
_exptl_crystal_size_max 0.3
_exptl_crystal_size_mid 0.2
_exptl_crystal_size_min 0.2
_refine_diff_density_max 0.867
_refine_diff_density_min -0.830
_refine_diff_density_rms 0.104
_refine_ls_extinction_method none
_refine_ls_goodness_of_fit_ref 1.008
_refine_ls_hydrogen_treatment constr
_refine_ls_matrix_type full
_refine_ls_number_parameters 216
_refine_ls_number_reflns 5326
_refine_ls_number_restraints 178
_refine_ls_restrained_S_all 1.010
_refine_ls_R_factor_all 0.0820
_refine_ls_R_factor_gt 0.0416
_refine_ls_shift/su_max 0.001
_refine_ls_shift/su_mean 0.000
_refine_ls_structure_factor_coef Fsqd
_refine_ls_weighting_details 'w=1/[\s^2^(Fo^2^)+(0.0309P)^2^+8.3377P] where P=(Fo^2^+2Fc^2^)/3'
_refine_ls_weighting_scheme calc
_refine_ls_wR_factor_gt 0.0830
_refine_ls_wR_factor_ref 0.1017
_reflns_Friedel_coverage 0.000
_reflns_number_gt 3160
_reflns_number_total 5326
_reflns_threshold_expression 'I > 2\s(I)'
_cod_data_source_file d3cc04186g2.cif
_cod_data_source_block a
_cod_original_cell_volume 2450.2(3)
_cod_database_code 7132249
_shelx_shelxl_version_number 2016/6
_shelx_space_group_comment
;
The symmetry employed for this shelxl refinement is uniquely defined
by the following loop, which should always be used as a source of
symmetry information in preference to the above space-group names.
They are only intended as comments.
;
_olex2_refinement_description
;
1. Fixed Uiso
 At 1.2 times of:
  All C(H) groups, All C(H,H) groups, All C(H,H,H,H) groups, All N(H,H,H) groups
2. Restrained distances
 C1-C2 = C1-C2' = C3-C2 = C3-C2'
 1.53 with sigma of 0.02
3. Uiso/Uaniso restraints and constraints
N1 \\sim C1 \\sim C2 \\sim C2' \\sim C3 \\sim C4 \\sim C5 \\sim C6 \\sim C7
\\sim C8 \\sim N2 \\sim C9 \\sim C10 \\sim C11 \\sim C12 \\sim C13 \\sim C14
\\sim C15 \\sim C16: within 2.4A with sigma of 0.02 and sigma for terminal
atoms of 0.04
4. Others
 Fixed Sof: I1(0.5) I1'(0.5) H1AA(0.5) H1AB(0.5) H1BC(0.5) H1BD(0.5) C2(0.5)
 H2A(0.5) H2B(0.5) C2'(0.5) H2'A(0.5) H2'B(0.5)
5.a Secondary CH2 refined with riding coordinates:
 C1(H1AA,H1AB), C1(H1BC,H1BD), C2(H2A,H2B), C2'(H2'A,H2'B), C9(H9A,H9B),
 C10(H10A,H10B)
5.b Aromatic/amide H refined with riding coordinates:
 C4(H4), C5(H5), C6(H6), C7(H7), C8(H8), C12(H12), C13(H13), C14(H14),
 C15(H15), C16(H16)
5.c Fitted hexagon refined as free rotating group:
 C3(C4,C5,C6,C7,C8)
5.d Idealised Me refined as rotating group:
 N1(H1A,H1B,H1C), N2(H2C,H2D,H2E)
;
_olex2_submission_special_instructions 'No special instructions were received'

loop_
_space_group_symop_operation_xyz
'x, y, z'
'-x, y+1/2, -z+1/2'
'-x, -y, -z'
'x, -y-1/2, z-1/2'

loop_
_atom_site_label
_atom_site_type_symbol
_atom_site_fract_x
_atom_site_fract_y
_atom_site_fract_z
_atom_site_U_iso_or_equiv
_atom_site_adp_type
_atom_site_occupancy
_atom_site_site_symmetry_order
_atom_site_calc_flag
_atom_site_refinement_flags_posn
_atom_site_refinement_flags_adp
_atom_site_refinement_flags_occupancy
_atom_site_disorder_assembly
_atom_site_disorder_group
Hg1 Hg 0.77086(3) 0.74263(4) 0.52197(2) 0.07236(13) Uani 1 1 d . . . . .
I1 I 1.0256(6) 0.7777(5) 0.5495(2) 0.0845(11) Uani 0.5 1 d . . P A 1
I1' I 1.0325(6) 0.7168(5) 0.5500(2) 0.0880(12) Uani 0.5 1 d . . P A 2
I2 I 0.66969(6) 1.00825(6) 0.56065(2) 0.0839(2) Uani 1 1 d . . . . .
I3 I 0.66744(6) 0.47580(6) 0.55912(2) 0.07685(19) Uani 1 1 d . . . . .
I4 I 0.70555(6) 0.74426(9) 0.41958(2) 0.0906(2) Uani 1 1 d . . . . .
N1 N 0.3914(8) 0.7565(10) 0.5630(3) 0.109(3) Uani 1 1 d . U . . .
H1A H 0.422421 0.677001 0.547001 0.131 Uiso 1 1 calc GR . . . .
H1B H 0.429251 0.846898 0.557029 0.131 Uiso 1 1 calc GR . . . .
H1C H 0.310136 0.765228 0.552396 0.131 Uiso 1 1 calc GR . . . .
C1 C 0.4123(12) 0.7237(14) 0.6175(4) 0.117(4) Uani 1 1 d D U . . .
H1AA H 0.370499 0.625135 0.623443 0.141 Uiso 0.5 1 calc R . P B 1
H1AB H 0.500788 0.707927 0.628124 0.141 Uiso 0.5 1 calc R . P B 1
H1BC H 0.421711 0.609663 0.622155 0.141 Uiso 0.5 1 calc R . P C 2
H1BD H 0.490581 0.772503 0.631665 0.141 Uiso 0.5 1 calc R . P C 2
C2 C 0.369(2) 0.848(2) 0.6479(6) 0.099(5) Uani 0.5 1 d D U P D 1
H2A H 0.286531 0.882783 0.633505 0.118 Uiso 0.5 1 calc R . P D 1
H2B H 0.425030 0.938254 0.650189 0.118 Uiso 0.5 1 calc R . P D 1
C2' C 0.3171(19) 0.778(3) 0.6456(6) 0.113(5) Uani 0.5 1 d D U P D 2
H2'A H 0.244364 0.709928 0.638554 0.136 Uiso 0.5 1 calc R . P D 2
H2'B H 0.292514 0.885529 0.635725 0.136 Uiso 0.5 1 calc R . P D 2
C3 C 0.3667(7) 0.7734(9) 0.70108(19) 0.095(3) Uani 1 1 d D U . . .
C4 C 0.4574(6) 0.8515(8) 0.7339(3) 0.112(3) Uani 1 1 d G U . D .
H4 H 0.512599 0.920603 0.721758 0.134 Uiso 1 1 calc R . . . .
C5 C 0.4654(7) 0.8265(9) 0.7849(3) 0.119(4) Uani 1 1 d G U . D .
H5 H 0.526054 0.878742 0.806869 0.143 Uiso 1 1 calc R . . . .
C6 C 0.3829(8) 0.7233(9) 0.8031(2) 0.111(3) Uani 1 1 d G U . D .
H6 H 0.388246 0.706473 0.837180 0.134 Uiso 1 1 calc R . . . .
C7 C 0.2922(7) 0.6451(8) 0.7702(3) 0.116(4) Uani 1 1 d G U . D .
H7 H 0.236981 0.576067 0.782381 0.139 Uiso 1 1 calc R . . . .
C8 C 0.2842(6) 0.6702(9) 0.7192(3) 0.112(3) Uani 1 1 d G U . D .
H8 H 0.223524 0.617925 0.697270 0.135 Uiso 1 1 calc R . . . .
N2 N 1.0435(7) 0.7508(10) 0.4201(3) 0.106(3) Uani 1 1 d . U . . .
H2C H 1.093452 0.666373 0.423633 0.127 Uiso 1 1 calc GR . . . .
H2D H 0.972617 0.727701 0.431246 0.127 Uiso 1 1 calc GR . . . .
H2E H 1.080535 0.832035 0.437348 0.127 Uiso 1 1 calc GR . . . .
C9 C 1.0155(10) 0.7961(13) 0.3649(3) 0.099(3) Uani 1 1 d . U . . .
H9A H 0.952110 0.878164 0.359989 0.118 Uiso 1 1 calc R . . . .
H9B H 1.090120 0.836672 0.353610 0.118 Uiso 1 1 calc R . . . .
C10 C 0.9727(10) 0.6560(13) 0.3372(4) 0.100(3) Uani 1 1 d . U . . .
H10A H 0.905844 0.606568 0.351701 0.120 Uiso 1 1 calc R . . . .
H10B H 1.040172 0.579906 0.338163 0.120 Uiso 1 1 calc R . . . .
C11 C 0.9255(9) 0.7052(12) 0.2826(3) 0.087(3) Uani 1 1 d . U . . .
C12 C 0.9921(11) 0.6669(13) 0.2454(4) 0.098(3) Uani 1 1 d . U . . .
H12 H 1.069077 0.617171 0.253058 0.117 Uiso 1 1 calc R . . . .
C13 C 0.9463(13) 0.7013(13) 0.1971(4) 0.105(3) Uani 1 1 d . U . . .
H13 H 0.991627 0.672007 0.172033 0.126 Uiso 1 1 calc R . . . .
C14 C 0.8393(13) 0.7750(13) 0.1851(4) 0.110(3) Uani 1 1 d . U . . .
H14 H 0.811157 0.797236 0.151754 0.131 Uiso 1 1 calc R . . . .
C15 C 0.7692(12) 0.8191(15) 0.2196(5) 0.117(3) Uani 1 1 d . U . . .
H15 H 0.693379 0.870421 0.210484 0.141 Uiso 1 1 calc R . . . .
C16 C 0.8144(11) 0.7853(13) 0.2702(4) 0.105(3) Uani 1 1 d . U . . .
H16 H 0.769183 0.816997 0.295059 0.126 Uiso 1 1 calc R . . . .

loop_
_atom_site_aniso_label
_atom_site_aniso_U_11
_atom_site_aniso_U_22
_atom_site_aniso_U_33
_atom_site_aniso_U_23
_atom_site_aniso_U_13
_atom_site_aniso_U_12
Hg1 0.0775(2) 0.0687(2) 0.0704(2) -0.00050(18) 0.00967(16) -0.00327(19)
I1 0.0594(12) 0.130(3) 0.0615(15) -0.015(2) 0.0000(10) 0.010(2)
I1' 0.0573(15) 0.138(3) 0.0670(16) 0.018(2) 0.0042(10) -0.005(2)
I2 0.0976(5) 0.0564(3) 0.0959(5) -0.0114(3) 0.0083(4) 0.0029(3)
I3 0.0877(5) 0.0562(3) 0.0853(4) 0.0049(3) 0.0085(3) -0.0084(3)
I4 0.0688(3) 0.1410(6) 0.0596(3) 0.0039(4) 0.0012(3) -0.0045(4)
N1 0.095(6) 0.166(9) 0.064(5) -0.004(5) 0.006(4) 0.003(6)
C1 0.123(8) 0.141(9) 0.093(7) -0.008(7) 0.031(6) 0.002(7)
C2 0.102(10) 0.110(10) 0.082(8) -0.002(8) 0.008(8) -0.001(9)
C2' 0.106(10) 0.135(10) 0.095(9) -0.011(9) 0.008(8) -0.002(9)
C3 0.098(6) 0.116(7) 0.071(5) 0.000(5) 0.006(5) -0.003(6)
C4 0.122(8) 0.118(7) 0.094(7) -0.003(6) 0.010(6) -0.034(6)
C5 0.129(9) 0.125(8) 0.096(7) -0.018(7) -0.009(7) -0.008(7)
C6 0.135(9) 0.117(8) 0.087(7) 0.016(6) 0.035(6) 0.041(7)
C7 0.113(8) 0.112(8) 0.135(9) 0.012(7) 0.059(7) -0.004(7)
C8 0.090(7) 0.130(8) 0.116(7) -0.018(7) 0.018(6) -0.023(6)
N2 0.079(5) 0.186(9) 0.051(4) -0.001(5) 0.002(3) -0.001(6)
C9 0.089(7) 0.139(8) 0.067(6) -0.015(6) 0.010(5) -0.016(6)
C10 0.105(7) 0.116(7) 0.079(6) 0.000(6) 0.013(5) 0.005(6)
C11 0.087(6) 0.111(6) 0.059(5) 0.006(5) 0.000(4) -0.003(5)
C12 0.112(6) 0.114(6) 0.071(5) -0.002(5) 0.023(5) -0.003(6)
C13 0.140(8) 0.107(7) 0.069(5) -0.005(5) 0.023(6) -0.019(6)
C14 0.142(8) 0.106(7) 0.071(5) 0.012(5) -0.017(6) -0.027(6)
C15 0.109(8) 0.112(7) 0.118(8) 0.011(7) -0.027(6) -0.003(6)
C16 0.098(6) 0.126(7) 0.087(6) 0.002(6) 0.001(5) -0.002(6)

loop_
_atom_type_symbol
_atom_type_description
_atom_type_scat_dispersion_real
_atom_type_scat_dispersion_imag
_atom_type_scat_source
C C 0.0033 0.0016 'International Tables Vol C Tables 4.2.6.8 and 6.1.1.4'
H H 0.0000 0.0000 'International Tables Vol C Tables 4.2.6.8 and 6.1.1.4'
Hg Hg -2.3894 9.2266 'International Tables Vol C Tables 4.2.6.8 and 6.1.1.4'
I I -0.4742 1.8119 'International Tables Vol C Tables 4.2.6.8 and 6.1.1.4'
N N 0.0061 0.0033 'International Tables Vol C Tables 4.2.6.8 and 6.1.1.4'

loop_
_geom_angle_atom_site_label_1
_geom_angle_atom_site_label_2
_geom_angle_atom_site_label_3
_geom_angle
_geom_angle_site_symmetry_1
_geom_angle_site_symmetry_3
_geom_angle_publ_flag
I2 Hg1 I1 104.44(9) . . ?
I2 Hg1 I1' 113.54(10) . . ?
I2 Hg1 I3 108.07(2) . . ?
I2 Hg1 I4 108.74(2) . . ?
I3 Hg1 I1 115.55(10) . . ?
I3 Hg1 I1' 106.59(10) . . ?
I4 Hg1 I1 111.50(14) . . ?
I4 Hg1 I1' 111.44(13) . . ?
I4 Hg1 I3 108.27(2) . . ?
H1A N1 H1B 109.5 . . ?
H1A N1 H1C 109.5 . . ?
H1B N1 H1C 109.5 . . ?
C1 N1 H1A 109.5 . . ?
C1 N1 H1B 109.5 . . ?
C1 N1 H1C 109.5 . . ?
N1 C1 H1AA 108.6 . . ?
N1 C1 H1AB 108.6 . . ?
N1 C1 H1BC 108.1 . . ?
N1 C1 H1BD 108.1 . . ?
H1AA C1 H1AB 107.6 . . ?
H1BC C1 H1BD 107.3 . . ?
C2 C1 N1 114.8(11) . . ?
C2 C1 H1AA 108.6 . . ?
C2 C1 H1AB 108.6 . . ?
C2' C1 N1 116.8(11) . . ?
C2' C1 H1BC 108.1 . . ?
C2' C1 H1BD 108.1 . . ?
C1 C2 H2A 110.4 . . ?
C1 C2 H2B 110.4 . . ?
C1 C2 C3 106.8(12) . . ?
H2A C2 H2B 108.6 . . ?
C3 C2 H2A 110.4 . . ?
C3 C2 H2B 110.4 . . ?
C1 C2' H2'A 109.7 . . ?
C1 C2' H2'B 109.7 . . ?
C1 C2' C3 109.8(13) . . ?
H2'A C2' H2'B 108.2 . . ?
C3 C2' H2'A 109.7 . . ?
C3 C2' H2'B 109.7 . . ?
C4 C3 C2 107.0(10) . . ?
C4 C3 C2' 137.3(11) . . ?
C4 C3 C8 120.0 . . ?
C8 C3 C2 132.2(10) . . ?
C8 C3 C2' 102.4(11) . . ?
C3 C4 H4 120.0 . . ?
C5 C4 C3 120.0 . . ?
C5 C4 H4 120.0 . . ?
C4 C5 H5 120.0 . . ?
C4 C5 C6 120.0 . . ?
C6 C5 H5 120.0 . . ?
C5 C6 H6 120.0 . . ?
C5 C6 C7 120.0 . . ?
C7 C6 H6 120.0 . . ?
C6 C7 H7 120.0 . . ?
C8 C7 C6 120.0 . . ?
C8 C7 H7 120.0 . . ?
C3 C8 H8 120.0 . . ?
C7 C8 C3 120.0 . . ?
C7 C8 H8 120.0 . . ?
H2C N2 H2D 109.5 . . ?
H2C N2 H2E 109.5 . . ?
H2D N2 H2E 109.5 . . ?
C9 N2 H2C 109.5 . . ?
C9 N2 H2D 109.5 . . ?
C9 N2 H2E 109.5 . . ?
N2 C9 H9A 110.1 . . ?
N2 C9 H9B 110.1 . . ?
H9A C9 H9B 108.4 . . ?
C10 C9 N2 108.0(9) . . ?
C10 C9 H9A 110.1 . . ?
C10 C9 H9B 110.1 . . ?
C9 C10 H10A 110.0 . . ?
C9 C10 H10B 110.0 . . ?
C9 C10 C11 108.5(9) . . ?
H10A C10 H10B 108.4 . . ?
C11 C10 H10A 110.0 . . ?
C11 C10 H10B 110.0 . . ?
C12 C11 C10 120.6(10) . . ?
C12 C11 C16 118.5(9) . . ?
C16 C11 C10 120.9(9) . . ?
C11 C12 H12 119.9 . . ?
C13 C12 C11 120.3(11) . . ?
C13 C12 H12 119.9 . . ?
C12 C13 H13 119.3 . . ?
C14 C13 C12 121.3(11) . . ?
C14 C13 H13 119.3 . . ?
C13 C14 H14 119.0 . . ?
C13 C14 C15 122.0(11) . . ?
C15 C14 H14 119.0 . . ?
C14 C15 H15 121.0 . . ?
C14 C15 C16 118.1(12) . . ?
C16 C15 H15 121.0 . . ?
C11 C16 C15 119.8(11) . . ?
C11 C16 H16 120.1 . . ?
C15 C16 H16 120.1 . . ?

loop_
_geom_bond_atom_site_label_1
_geom_bond_atom_site_label_2
_geom_bond_distance
_geom_bond_site_symmetry_2
_geom_bond_publ_flag
Hg1 I1 2.772(7) . ?
Hg1 I1' 2.839(7) . ?
Hg1 I2 2.7637(7) . ?
Hg1 I3 2.7652(7) . ?
Hg1 I4 2.7639(7) . ?
N1 H1A 0.8900 . ?
N1 H1B 0.8900 . ?
N1 H1C 0.8900 . ?
N1 C1 1.488(13) . ?
C1 H1AA 0.9700 . ?
C1 H1AB 0.9700 . ?
C1 H1BC 0.9700 . ?
C1 H1BD 0.9700 . ?
C1 C2 1.450(15) . ?
C1 C2' 1.447(16) . ?
C2 H2A 0.9700 . ?
C2 H2B 0.9700 . ?
C2 C3 1.576(15) . ?
C2' H2'A 0.9700 . ?
C2' H2'B 0.9700 . ?
C2' C3 1.523(16) . ?
C3 C4 1.3900 . ?
C3 C8 1.3900 . ?
C4 H4 0.9300 . ?
C4 C5 1.3900 . ?
C5 H5 0.9300 . ?
C5 C6 1.3900 . ?
C6 H6 0.9300 . ?
C6 C7 1.3900 . ?
C7 H7 0.9300 . ?
C7 C8 1.3900 . ?
C8 H8 0.9300 . ?
N2 H2C 0.8900 . ?
N2 H2D 0.8900 . ?
N2 H2E 0.8900 . ?
N2 C9 1.531(11) . ?
C9 H9A 0.9700 . ?
C9 H9B 0.9700 . ?
C9 C10 1.436(13) . ?
C10 H10A 0.9700 . ?
C10 H10B 0.9700 . ?
C10 C11 1.551(12) . ?
C11 C12 1.365(13) . ?
C11 C16 1.379(14) . ?
C12 H12 0.9300 . ?
C12 C13 1.363(13) . ?
C13 H13 0.9300 . ?
C13 C14 1.314(16) . ?
C14 H14 0.9300 . ?
C14 C15 1.344(16) . ?
C15 H15 0.9300 . ?
C15 C16 1.418(14) . ?
C16 H16 0.9300 . ?
